data_8107694
loop_
_publ_author_name
'Tong, Hongjuan'
'Xu, Xiaona'
'Zhu, Zhoujing'
'Liu, Bin'

_publ_section_title
;
 Crystal structure of N-cyclopropyl-3-hydroxy-4-methoxybenzamide,
 C11H13NO3
;
_journal_issue 6
_journal_name_full 'Zeitschrift f\"ur Kristallographie - New Crystal Structures'
_journal_page_first 1175
_journal_page_last 1176
_journal_paper_doi 10.1515/ncrs-2023-0379
_journal_volume 238
_journal_year 2023
_chemical_formula_moiety '4(C11 H13 N O3)'
_chemical_formula_sum 'C44 H52 N4 O12'
_chemical_formula_weight 828.89
_space_group_crystal_system monoclinic
_space_group_IT_number 14
_space_group_name_Hall '-P 2yn'
_space_group_name_H-M_alt 'P 1 21/n 1'
_atom_sites_solution_hydrogens mixed
_atom_sites_solution_primary dual
_cell_angle_alpha 90
_cell_angle_beta 104.712(2)
_cell_angle_gamma 90
_cell_formula_units_Z 1
_cell_length_a 8.0478(3)
_cell_length_b 9.8093(4)
_cell_length_c 13.1602(5)
_cell_measurement_reflns_used 2992
_cell_measurement_temperature 170
_cell_measurement_theta_max 26.346
_cell_measurement_theta_min 2.622
_cell_volume 1004.85(7)
_computing_cell_refinement 'SAINT V8.38A (?, 2016)'
_computing_data_reduction 'SAINT V8.38A (?, 2016)'
_computing_molecular_graphics 'Olex2 (Dolomanov et al., 2009)'
_computing_publication_material 'Olex2 (Dolomanov et al., 2009)'
_computing_structure_refinement 'ShelXL (Sheldrick, 2015)'
_computing_structure_solution 'ShelXT (Sheldrick, 2015)'
_diffrn_ambient_temperature 170.0
_diffrn_measured_fraction_theta_full 0.988
_diffrn_measured_fraction_theta_max 0.982
_diffrn_measurement_device_type 'D8 VENTURE '
_diffrn_measurement_method '\f and \w scans'
_diffrn_radiation_type MoK\a
_diffrn_radiation_wavelength 0.71073
_diffrn_reflns_av_R_equivalents 0.0418
_diffrn_reflns_av_unetI/netI 0.0347
_diffrn_reflns_Laue_measured_fraction_full 0.988
_diffrn_reflns_Laue_measured_fraction_max 0.982
_diffrn_reflns_limit_h_max 10
_diffrn_reflns_limit_h_min -9
_diffrn_reflns_limit_k_max 12
_diffrn_reflns_limit_k_min -12
_diffrn_reflns_limit_l_max 16
_diffrn_reflns_limit_l_min -16
_diffrn_reflns_number 8509
_diffrn_reflns_point_group_measured_fraction_full 0.988
_diffrn_reflns_point_group_measured_fraction_max 0.982
_diffrn_reflns_theta_full 25.242
_diffrn_reflns_theta_max 26.411
_diffrn_reflns_theta_min 2.621
_exptl_absorpt_coefficient_mu 0.100
_exptl_absorpt_correction_T_max 0.7454
_exptl_absorpt_correction_T_min 0.6736
_exptl_absorpt_correction_type multi-scan
_exptl_absorpt_process_details
'SADABS-2016/2 (Bruker,2016/2) was used for absorption correction. wR2(int) was 0.1136 before and 0.0527 after correction. The Ratio of minimum to maximum transmission is 0.9037. The \l/2 correction factor is Not present.'
_exptl_crystal_colour colourless
_exptl_crystal_colour_primary colourless
_exptl_crystal_density_diffrn 1.370
_exptl_crystal_description block
_exptl_crystal_F_000 440
_exptl_crystal_size_max 0.19
_exptl_crystal_size_mid 0.12
_exptl_crystal_size_min 0.08
_refine_diff_density_max 0.191
_refine_diff_density_min -0.198
_refine_diff_density_rms 0.039
_refine_ls_extinction_coef .
_refine_ls_extinction_method none
_refine_ls_goodness_of_fit_ref 1.034
_refine_ls_hydrogen_treatment mixed
_refine_ls_matrix_type full
_refine_ls_number_parameters 145
_refine_ls_number_reflns 2027
_refine_ls_number_restraints 0
_refine_ls_restrained_S_all 1.034
_refine_ls_R_factor_all 0.0545
_refine_ls_R_factor_gt 0.0395
_refine_ls_shift/su_max 0.000
_refine_ls_shift/su_mean 0.000
_refine_ls_structure_factor_coef Fsqd
_refine_ls_weighting_details 'w=1/[\s^2^(Fo^2^)+(0.0405P)^2^+0.3637P] where P=(Fo^2^+2Fc^2^)/3'
_refine_ls_weighting_scheme calc
_refine_ls_wR_factor_gt 0.0901
_refine_ls_wR_factor_ref 0.1010
_reflns_Friedel_coverage 0.000
_reflns_Friedel_fraction_full .
_reflns_Friedel_fraction_max .
_reflns_number_gt 1606
_reflns_number_total 2027
_reflns_threshold_expression 'I > 2\s(I)'
_cod_data_source_file suppl_j_ncrs-2023-0379_suppl_001.cif
_cod_data_source_block 2_0m
_cod_database_code 8107694
_shelx_space_group_comment
;
The symmetry employed for this shelxl refinement is uniquely defined
by the following loop, which should always be used as a source of
symmetry information in preference to the above space-group names.
They are only intended as comments.
;
_shelx_estimated_absorpt_t_max 0.992
_shelx_estimated_absorpt_t_min 0.981
_olex2_refinement_description
;
1. Fixed Uiso
 At 1.2 times of:
  All C(H) groups, All C(H,H) groups
 At 1.5 times of:
  All C(H,H,H) groups
2.a Ternary CH refined with riding coordinates:
 C2(H2A)
2.b Secondary CH2 refined with riding coordinates:
 C3(H3A,H3B), C1(H1A,H1B)
2.c Aromatic/amide H refined with riding coordinates:
 C6(H6), C7(H7), C10(H10)
2.d Idealised Me refined as rotating group:
 C11(H11A,H11B,H11C)
;
_olex2_submission_special_instructions 'No special instructions were received'

loop_
_space_group_symop_operation_xyz
'x, y, z'
'-x+1/2, y+1/2, -z+1/2'
'-x, -y, -z'
'x-1/2, -y-1/2, z-1/2'

loop_
_atom_site_label
_atom_site_type_symbol
_atom_site_fract_x
_atom_site_fract_y
_atom_site_fract_z
_atom_site_U_iso_or_equiv
_atom_site_adp_type
_atom_site_occupancy
_atom_site_site_symmetry_order
_atom_site_calc_flag
_atom_site_refinement_flags_posn
_atom_site_refinement_flags_adp
_atom_site_refinement_flags_occupancy
_atom_site_disorder_assembly
_atom_site_disorder_group
C1 C 0.4365(2) 0.71964(17) 0.15235(12) 0.0362(4) Uani 1 1 d . . . . .
H1A H 0.353326 0.716007 0.196268 0.043 Uiso 1 1 calc R . . . .
H1B H 0.464628 0.812527 0.132444 0.043 Uiso 1 1 calc R . . . .
C2 C 0.5755(2) 0.61482(15) 0.17137(11) 0.0283(4) Uani 1 1 d . . . . .
H2A H 0.689294 0.644862 0.161749 0.034 Uiso 1 1 calc R . . . .
C3 C 0.4314(2) 0.60753(16) 0.07497(12) 0.0311(4) Uani 1 1 d . . . . .
H3A H 0.344869 0.534648 0.070964 0.037 Uiso 1 1 calc R . . . .
H3B H 0.456142 0.631144 0.007157 0.037 Uiso 1 1 calc R . . . .
C4 C 0.68371(18) 0.52159(15) 0.34720(11) 0.0238(3) Uani 1 1 d . . . . .
C5 C 0.66359(18) 0.41563(14) 0.42465(11) 0.0236(3) Uani 1 1 d . . . . .
C6 C 0.50854(19) 0.35148(15) 0.42081(12) 0.0270(3) Uani 1 1 d . . . . .
H6 H 0.409783 0.373050 0.366226 0.032 Uiso 1 1 calc R . . . .
C7 C 0.49726(19) 0.25558(15) 0.49673(12) 0.0276(3) Uani 1 1 d . . . . .
H7 H 0.390040 0.213519 0.494456 0.033 Uiso 1 1 calc R . . . .
C8 C 0.64067(19) 0.22093(14) 0.57549(11) 0.0246(3) Uani 1 1 d . . . . .
C9 C 0.79705(19) 0.28715(14) 0.58093(11) 0.0241(3) Uani 1 1 d . . . . .
C10 C 0.80620(18) 0.38377(15) 0.50650(11) 0.0243(3) Uani 1 1 d . . . . .
H10 H 0.911804 0.429633 0.511015 0.029 Uiso 1 1 calc R . . . .
C11 C 0.4855(2) 0.05878(18) 0.65113(13) 0.0376(4) Uani 1 1 d . . . . .
H11A H 0.440197 0.012234 0.583902 0.056 Uiso 1 1 calc GR . . . .
H11B H 0.402867 0.127530 0.661257 0.056 Uiso 1 1 calc GR . . . .
H11C H 0.504583 -0.007863 0.708412 0.056 Uiso 1 1 calc GR . . . .
N1 N 0.57891(17) 0.51331(13) 0.25076(10) 0.0274(3) Uani 1 1 d . . . . .
H1 H 0.511(2) 0.4389(19) 0.2331(14) 0.043(5) Uiso 1 1 d . . . . .
O1 O 0.79438(13) 0.61218(11) 0.37228(8) 0.0321(3) Uani 1 1 d . . . . .
O2 O 0.93602(14) 0.25167(11) 0.66074(8) 0.0302(3) Uani 1 1 d . . . . .
H2 H 1.026(3) 0.300(2) 0.6538(16) 0.058(7) Uiso 1 1 d . . . . .
O3 O 0.64497(14) 0.12376(11) 0.65087(8) 0.0309(3) Uani 1 1 d . . . . .

loop_
_atom_site_aniso_label
_atom_site_aniso_U_11
_atom_site_aniso_U_22
_atom_site_aniso_U_33
_atom_site_aniso_U_23
_atom_site_aniso_U_13
_atom_site_aniso_U_12
O1 0.0251(6) 0.0331(6) 0.0337(6) 0.0053(5) -0.0008(5) -0.0084(5)
O2 0.0247(6) 0.0333(6) 0.0286(6) 0.0076(5) -0.0006(5) -0.0040(5)
O3 0.0319(6) 0.0304(6) 0.0316(6) 0.0053(5) 0.0102(5) -0.0050(5)
N1 0.0269(7) 0.0260(7) 0.0259(7) 0.0024(5) 0.0003(5) -0.0032(5)
C4 0.0177(7) 0.0244(7) 0.0280(8) -0.0004(6) 0.0033(6) 0.0020(6)
C5 0.0222(7) 0.0223(7) 0.0247(7) -0.0016(6) 0.0033(6) -0.0008(6)
C9 0.0236(8) 0.0242(7) 0.0223(7) -0.0018(6) 0.0020(6) 0.0015(6)
C6 0.0220(8) 0.0294(8) 0.0270(7) -0.0022(6) 0.0012(6) -0.0014(6)
C8 0.0281(8) 0.0215(7) 0.0250(7) -0.0023(6) 0.0083(6) -0.0018(6)
C7 0.0225(8) 0.0282(8) 0.0322(8) -0.0030(6) 0.0074(6) -0.0063(6)
C10 0.0199(7) 0.0244(7) 0.0276(7) 0.0003(6) 0.0042(6) -0.0027(6)
C2 0.0275(8) 0.0292(8) 0.0267(8) 0.0049(6) 0.0040(6) 0.0004(6)
C3 0.0307(9) 0.0352(9) 0.0258(8) 0.0031(7) 0.0041(7) 0.0042(7)
C1 0.0443(10) 0.0324(9) 0.0321(8) 0.0031(7) 0.0102(8) 0.0117(7)
C11 0.0403(10) 0.0361(9) 0.0391(9) 0.0012(7) 0.0146(8) -0.0146(8)

loop_
_atom_type_symbol
_atom_type_description
_atom_type_scat_dispersion_real
_atom_type_scat_dispersion_imag
_atom_type_scat_source
C C 0.0033 0.0016 'International Tables Vol C Tables 4.2.6.8 and 6.1.1.4'
H H 0.0000 0.0000 'International Tables Vol C Tables 4.2.6.8 and 6.1.1.4'
N N 0.0061 0.0033 'International Tables Vol C Tables 4.2.6.8 and 6.1.1.4'
O O 0.0106 0.0060 'International Tables Vol C Tables 4.2.6.8 and 6.1.1.4'

loop_
_geom_angle_atom_site_label_1
_geom_angle_atom_site_label_2
_geom_angle_atom_site_label_3
_geom_angle
_geom_angle_site_symmetry_1
_geom_angle_site_symmetry_3
C9 O2 H2 108.3(13) . .
C8 O3 C11 116.95(12) . .
C4 N1 C2 122.60(13) . .
C4 N1 H1 119.2(12) . .
C2 N1 H1 118.2(12) . .
O1 C4 N1 122.21(14) . .
O1 C4 C5 120.76(13) . .
N1 C4 C5 117.03(13) . .
C6 C5 C4 122.92(13) . .
C6 C5 C10 118.85(13) . .
C10 C5 C4 118.18(13) . .
O2 C9 C8 117.95(13) . .
O2 C9 C10 122.60(13) . .
C10 C9 C8 119.45(13) . .
C5 C6 H6 119.9 . .
C5 C6 C7 120.17(13) . .
C7 C6 H6 119.9 . .
O3 C8 C9 115.36(12) . .
O3 C8 C7 125.19(14) . .
C7 C8 C9 119.45(13) . .
C6 C7 H7 119.7 . .
C8 C7 C6 120.64(14) . .
C8 C7 H7 119.7 . .
C5 C10 H10 119.3 . .
C9 C10 C5 121.37(14) . .
C9 C10 H10 119.3 . .
N1 C2 H2A 116.5 . .
N1 C2 C3 116.93(13) . .
N1 C2 C1 118.27(14) . .
C3 C2 H2A 116.5 . .
C3 C2 C1 60.08(10) . .
C1 C2 H2A 116.5 . .
C2 C3 H3A 117.8 . .
C2 C3 H3B 117.8 . .
C2 C3 C1 60.14(10) . .
H3A C3 H3B 114.9 . .
C1 C3 H3A 117.8 . .
C1 C3 H3B 117.8 . .
C2 C1 H1A 117.8 . .
C2 C1 H1B 117.8 . .
C3 C1 C2 59.77(10) . .
C3 C1 H1A 117.8 . .
C3 C1 H1B 117.8 . .
H1A C1 H1B 114.9 . .
O3 C11 H11A 109.5 . .
O3 C11 H11B 109.5 . .
O3 C11 H11C 109.5 . .
H11A C11 H11B 109.5 . .
H11A C11 H11C 109.5 . .
H11B C11 H11C 109.5 . .

loop_
_geom_bond_atom_site_label_1
_geom_bond_atom_site_label_2
_geom_bond_distance
_geom_bond_site_symmetry_2
O1 C4 1.2420(17) .
O2 C9 1.3706(17) .
O2 H2 0.89(2) .
O3 C8 1.3698(17) .
O3 C11 1.4334(19) .
N1 C4 1.3360(18) .
N1 C2 1.4385(19) .
N1 H1 0.908(19) .
C4 C5 1.493(2) .
C5 C6 1.387(2) .
C5 C10 1.3954(19) .
C9 C8 1.402(2) .
C9 C10 1.378(2) .
C6 H6 0.9500 .
C6 C7 1.392(2) .
C8 C7 1.384(2) .
C7 H7 0.9500 .
C10 H10 0.9500 .
C2 H2A 1.0000 .
C2 C3 1.488(2) .
C2 C1 1.493(2) .
C3 H3A 0.9900 .
C3 H3B 0.9900 .
C3 C1 1.492(2) .
C1 H1A 0.9900 .
C1 H1B 0.9900 .
C11 H11A 0.9800 .
C11 H11B 0.9800 .
C11 H11C 0.9800 .
